data_1560347
loop_
_publ_author_name
'Ruan, Yang'
'Li, Qian-Hui'
'Shu, Lijin'
'Wan, Jun-Hua'

_publ_section_title
;
 A shape-persistent arylene ethynylene macrocycle with a multiple
 acetamide modified cavity: synthesis and gelation.
;
_journal_issue 11
_journal_name_full 'Soft matter'
_journal_page_first 3242
_journal_page_last 3249
_journal_paper_doi 10.1039/d0sm02144j
_journal_volume 17
_journal_year 2021
_chemical_formula_sum 'C3.5 H4.5 Br0.5 N0.25 O0.25'
_chemical_formula_weight 94.03
_space_group_IT_number 14
_space_group_name_Hall '-P 2ybc'
_space_group_name_H-M_alt 'P 1 21/c 1'
_atom_sites_solution_hydrogens geom
_atom_sites_solution_primary direct
_atom_sites_solution_secondary difmap
_audit_creation_method SHELXL-97
_audit_update_record
;
2020-11-30 deposited with the CCDC.	2021-02-09 downloaded from the CCDC.
;
_cell_angle_alpha 90.00
_cell_angle_beta 101.240(3)
_cell_angle_gamma 90.00
_cell_formula_units_Z 4
_cell_length_a 12.0433(19)
_cell_length_b 9.2013(15)
_cell_length_c 14.945(2)
_cell_measurement_temperature 296(2)
_cell_volume 1624.4(4)
_computing_structure_refinement 'SHELXL-97 (Sheldrick, 1997)'
_computing_structure_solution 'SHELXS-97 (Sheldrick, 1990)'
_diffrn_ambient_temperature 296(2)
_diffrn_measured_fraction_theta_full 0.991
_diffrn_measured_fraction_theta_max 0.991
_diffrn_radiation_monochromator graphite
_diffrn_radiation_source 'fine-focus sealed tube'
_diffrn_radiation_type MoK\a
_diffrn_radiation_wavelength 0.71073
_diffrn_reflns_av_R_equivalents 0.0379
_diffrn_reflns_av_sigmaI/netI 0.0597
_diffrn_reflns_limit_h_max 15
_diffrn_reflns_limit_h_min -15
_diffrn_reflns_limit_k_max 11
_diffrn_reflns_limit_k_min -11
_diffrn_reflns_limit_l_max 19
_diffrn_reflns_limit_l_min -19
_diffrn_reflns_number 10136
_diffrn_reflns_theta_full 27.45
_diffrn_reflns_theta_max 27.45
_diffrn_reflns_theta_min 1.72
_exptl_absorpt_coefficient_mu 1.245
_exptl_crystal_density_diffrn 0.384
_exptl_crystal_density_method 'not measured'
_exptl_crystal_F_000 187
_refine_diff_density_max 0.559
_refine_diff_density_min -0.351
_refine_diff_density_rms 0.087
_refine_ls_extinction_method none
_refine_ls_goodness_of_fit_ref 1.007
_refine_ls_hydrogen_treatment mixed
_refine_ls_matrix_type full
_refine_ls_number_parameters 165
_refine_ls_number_reflns 3681
_refine_ls_number_restraints 0
_refine_ls_restrained_S_all 1.007
_refine_ls_R_factor_all 0.1138
_refine_ls_R_factor_gt 0.0513
_refine_ls_shift/su_max 0.001
_refine_ls_shift/su_mean 0.000
_refine_ls_structure_factor_coef Fsqd
_refine_ls_weighting_details 'calc w=1/[\s^2^(Fo^2^)+(0.0866P)^2^+0.5715P] where P=(Fo^2^+2Fc^2^)/3'
_refine_ls_weighting_scheme calc
_refine_ls_wR_factor_gt 0.1418
_refine_ls_wR_factor_ref 0.1756
_reflns_number_gt 1932
_reflns_number_total 3681
_reflns_threshold_expression >2sigma(I)
_cod_data_source_file d0sm02144j2.cif
_cod_data_source_block qzr
_cod_depositor_comments 'Adding full bibliography for 1560347.cif.'
_cod_original_cell_volume 1624.3(5)
_cod_original_formula_sum 'C3.50 H4.50 Br0.50 N0.25 O0.25'
_cod_database_code 1560347

loop_
_symmetry_equiv_pos_as_xyz
'x, y, z'
'-x, y+1/2, -z+1/2'
'-x, -y, -z'
'x, -y-1/2, z-1/2'

loop_
_atom_site_label
_atom_site_type_symbol
_atom_site_fract_x
_atom_site_fract_y
_atom_site_fract_z
_atom_site_U_iso_or_equiv
_atom_site_adp_type
_atom_site_occupancy
_atom_site_symmetry_multiplicity
_atom_site_calc_flag
_atom_site_refinement_flags
_atom_site_disorder_assembly
_atom_site_disorder_group
Br1 Br 0.58052(5) 0.70538(7) 0.57887(4) 0.0763(3) Uani 1 1 d . . .
N1 N 0.4649(3) 0.5069(4) 0.7024(2) 0.0538(10) Uani 1 1 d . . .
Br2 Br 0.22142(6) 0.39237(10) 0.68390(5) 0.1051(3) Uani 1 1 d . . .
O2 O 0.4539(3) 0.7199(4) 0.7761(2) 0.0708(10) Uani 1 1 d . . .
C3 C 0.4938(4) 0.5967(6) 0.7745(3) 0.0571(13) Uani 1 1 d . . .
C4 C 0.3920(4) 0.5535(5) 0.6214(3) 0.0512(11) Uani 1 1 d . . .
C5 C 0.3563(5) 0.6895(7) 0.4776(3) 0.0725(16) Uani 1 1 d . . .
H5 H 0.3834 0.7505 0.4371 0.087 Uiso 1 1 calc R . .
C7 C 0.2794(4) 0.5112(6) 0.6009(3) 0.0657(14) Uani 1 1 d . . .
C8 C 0.4281(4) 0.6432(6) 0.5579(3) 0.0576(12) Uani 1 1 d . . .
C10 C 0.2079(5) 0.5520(8) 0.5213(4) 0.0835(18) Uani 1 1 d . . .
H10 H 0.1339 0.5177 0.5088 0.100 Uiso 1 1 calc R . .
C11 C 0.2451(5) 0.6435(8) 0.4593(4) 0.0806(17) Uani 1 1 d . . .
C15 C 0.1713(7) 0.6890(11) 0.3685(5) 0.125(3) Uani 1 1 d . . .
H15A H 0.0927 0.6903 0.3749 0.150 Uiso 1 1 calc R . .
H15B H 0.1917 0.7869 0.3539 0.150 Uiso 1 1 calc R . .
C16 C 0.1831(8) 0.5914(15) 0.2927(5) 0.166(5) Uani 1 1 d . . .
H16A H 0.1578 0.4945 0.3045 0.200 Uiso 1 1 calc R . .
H16B H 0.2620 0.5858 0.2874 0.200 Uiso 1 1 calc R . .
C18 C -0.0322(10) 0.6865(17) 0.0700(7) 0.180(5) Uani 1 1 d . . .
H18A H -0.0250 0.7916 0.0699 0.216 Uiso 1 1 calc R . .
H18B H 0.0003 0.6479 0.0204 0.216 Uiso 1 1 calc R . .
C19 C 0.0330(12) 0.623(3) 0.1645(9) 0.296(11) Uani 1 1 d . . .
H19A H -0.0193 0.6343 0.2059 0.356 Uiso 1 1 calc R . .
H19B H 0.0376 0.5190 0.1542 0.356 Uiso 1 1 calc R . .
C30 C 0.5772(5) 0.5351(7) 0.8524(3) 0.0828(18) Uani 1 1 d . . .
H30A H 0.6349 0.6059 0.8736 0.124 Uiso 1 1 calc R . .
H30B H 0.6112 0.4496 0.8326 0.124 Uiso 1 1 calc R . .
H30C H 0.5391 0.5102 0.9011 0.124 Uiso 1 1 calc R . .
C31 C 0.1109(15) 0.651(3) 0.2023(7) 0.337(15) Uani 1 1 d . . .
H31A H 0.1040 0.7536 0.2138 0.404 Uiso 1 1 calc R . .
H31B H 0.1613 0.6440 0.1591 0.404 Uiso 1 1 calc R . .
C40 C -0.1488(9) 0.6466(19) 0.0579(8) 0.204(7) Uani 1 1 d . . .
H40A H -0.1559 0.5431 0.0503 0.307 Uiso 1 1 calc R . .
H40B H -0.1908 0.6940 0.0047 0.307 Uiso 1 1 calc R . .
H40C H -0.1780 0.6756 0.1105 0.307 Uiso 1 1 calc R . .

loop_
_atom_site_aniso_label
_atom_site_aniso_U_11
_atom_site_aniso_U_22
_atom_site_aniso_U_33
_atom_site_aniso_U_23
_atom_site_aniso_U_13
_atom_site_aniso_U_12
Br1 0.0798(4) 0.0762(5) 0.0738(4) 0.0036(3) 0.0174(3) -0.0125(3)
N1 0.076(2) 0.039(2) 0.0435(18) -0.0038(17) 0.0045(18) -0.001(2)
Br2 0.1016(5) 0.1231(7) 0.0988(5) 0.0117(4) 0.0396(4) -0.0243(4)
O2 0.108(3) 0.039(2) 0.065(2) -0.0061(17) 0.0148(19) 0.004(2)
C3 0.076(3) 0.050(3) 0.046(2) -0.005(2) 0.013(2) -0.017(3)
C4 0.070(3) 0.041(3) 0.043(2) -0.005(2) 0.010(2) 0.007(2)
C5 0.089(4) 0.076(4) 0.051(3) 0.008(3) 0.009(3) 0.001(3)
C7 0.072(3) 0.067(4) 0.059(3) -0.006(3) 0.014(2) -0.005(3)
C8 0.068(3) 0.052(3) 0.053(2) -0.004(2) 0.011(2) -0.005(3)
C10 0.063(3) 0.105(5) 0.078(4) -0.009(4) 0.004(3) 0.011(3)
C11 0.075(4) 0.101(5) 0.060(3) -0.004(3) -0.001(3) 0.023(4)
C15 0.112(6) 0.155(9) 0.093(5) 0.028(5) -0.020(4) 0.036(5)
C16 0.144(7) 0.272(15) 0.062(4) -0.007(6) -0.031(4) -0.027(8)
C18 0.149(9) 0.234(16) 0.130(8) 0.024(8) -0.038(7) 0.046(9)
C19 0.212(14) 0.45(3) 0.168(12) 0.068(15) -0.097(11) 0.116(18)
C30 0.118(5) 0.072(4) 0.051(3) -0.009(3) -0.002(3) -0.002(4)
C31 0.30(2) 0.54(4) 0.109(8) 0.083(14) -0.127(11) -0.06(2)
C40 0.111(7) 0.34(2) 0.148(9) 0.094(11) 0.003(6) 0.032(10)

loop_
_atom_type_symbol
_atom_type_description
_atom_type_scat_dispersion_real
_atom_type_scat_dispersion_imag
_atom_type_scat_source
C C 0.0033 0.0016 'International Tables Vol C Tables 4.2.6.8 and 6.1.1.4'
H H 0.0000 0.0000 'International Tables Vol C Tables 4.2.6.8 and 6.1.1.4'
N N 0.0061 0.0033 'International Tables Vol C Tables 4.2.6.8 and 6.1.1.4'
O O 0.0106 0.0060 'International Tables Vol C Tables 4.2.6.8 and 6.1.1.4'
Br Br -0.2901 2.4595 'International Tables Vol C Tables 4.2.6.8 and 6.1.1.4'

loop_
_geom_angle_atom_site_label_1
_geom_angle_atom_site_label_2
_geom_angle_atom_site_label_3
_geom_angle
_geom_angle_site_symmetry_1
_geom_angle_site_symmetry_3
_geom_angle_publ_flag
C3 N1 C4 121.2(4) . . ?
O2 C3 N1 122.5(5) . . ?
O2 C3 C30 122.7(5) . . ?
N1 C3 C30 114.8(5) . . ?
C7 C4 C8 116.0(4) . . ?
C7 C4 N1 121.4(4) . . ?
C8 C4 N1 122.6(4) . . ?
C11 C5 C8 119.3(5) . . ?
C11 C5 H5 120.4 . . ?
C8 C5 H5 120.4 . . ?
C10 C7 C4 122.3(5) . . ?
C10 C7 Br2 118.4(4) . . ?
C4 C7 Br2 119.3(4) . . ?
C4 C8 C5 122.8(5) . . ?
C4 C8 Br1 119.3(3) . . ?
C5 C8 Br1 117.8(4) . . ?
C7 C10 C11 120.8(5) . . ?
C7 C10 H10 119.6 . . ?
C11 C10 H10 119.6 . . ?
C5 C11 C10 118.7(5) . . ?
C5 C11 C15 117.8(6) . . ?
C10 C11 C15 123.4(6) . . ?
C16 C15 C11 112.9(7) . . ?
C16 C15 H15A 109.0 . . ?
C11 C15 H15A 109.0 . . ?
C16 C15 H15B 109.0 . . ?
C11 C15 H15B 109.0 . . ?
H15A C15 H15B 107.8 . . ?
C15 C16 C31 109.5(13) . . ?
C15 C16 H16A 109.8 . . ?
C31 C16 H16A 109.8 . . ?
C15 C16 H16B 109.8 . . ?
C31 C16 H16B 109.8 . . ?
H16A C16 H16B 108.2 . . ?
C40 C18 C19 108.7(12) . . ?
C40 C18 H18A 110.0 . . ?
C19 C18 H18A 110.0 . . ?
C40 C18 H18B 110.0 . . ?
C19 C18 H18B 110.0 . . ?
H18A C18 H18B 108.3 . . ?
C31 C19 C18 129(2) . . ?
C31 C19 H19A 104.9 . . ?
C18 C19 H19A 104.9 . . ?
C31 C19 H19B 104.9 . . ?
C18 C19 H19B 104.9 . . ?
H19A C19 H19B 105.8 . . ?
C3 C30 H30A 109.5 . . ?
C3 C30 H30B 109.5 . . ?
H30A C30 H30B 109.5 . . ?
C3 C30 H30C 109.5 . . ?
H30A C30 H30C 109.5 . . ?
H30B C30 H30C 109.5 . . ?
C19 C31 C16 133(2) . . ?
C19 C31 H31A 103.9 . . ?
C16 C31 H31A 103.9 . . ?
C19 C31 H31B 103.9 . . ?
C16 C31 H31B 103.9 . . ?
H31A C31 H31B 105.4 . . ?
C18 C40 H40A 109.5 . . ?
C18 C40 H40B 109.5 . . ?
H40A C40 H40B 109.5 . . ?
C18 C40 H40C 109.5 . . ?
H40A C40 H40C 109.5 . . ?
H40B C40 H40C 109.5 . . ?

loop_
_geom_bond_atom_site_label_1
_geom_bond_atom_site_label_2
_geom_bond_distance
_geom_bond_site_symmetry_2
_geom_bond_publ_flag
Br1 C8 1.890(5) . ?
N1 C3 1.350(6) . ?
N1 C4 1.416(5) . ?
Br2 C7 1.887(5) . ?
O2 C3 1.233(6) . ?
C3 C30 1.493(7) . ?
C4 C7 1.386(7) . ?
C4 C8 1.390(7) . ?
C5 C11 1.380(8) . ?
C5 C8 1.401(7) . ?
C5 H5 0.9300 . ?
C7 C10 1.378(7) . ?
C10 C11 1.389(9) . ?
C10 H10 0.9300 . ?
C11 C15 1.529(8) . ?
C15 C16 1.474(13) . ?
C15 H15A 0.9700 . ?
C15 H15B 0.9700 . ?
C16 C31 1.555(15) . ?
C16 H16A 0.9700 . ?
C16 H16B 0.9700 . ?
C18 C40 1.429(15) . ?
C18 C19 1.588(14) . ?
C18 H18A 0.9700 . ?
C18 H18B 0.9700 . ?
C19 C31 1.030(17) . ?
C19 H19A 0.9700 . ?
C19 H19B 0.9700 . ?
C30 H30A 0.9600 . ?
C30 H30B 0.9600 . ?
C30 H30C 0.9600 . ?
C31 H31A 0.9700 . ?
C31 H31B 0.9700 . ?
C40 H40A 0.9600 . ?
C40 H40B 0.9600 . ?
C40 H40C 0.9600 . ?
